data_4329716
loop_
_publ_author_name
'Yi-Juan Li'
'Camille Latouche'
'Samia Kahlal'
'Jian-Hong Liao'
'Rajendra Singh Dhayal'
'Jean-Yves Saillard'
'C. W. Liu'

_publ_section_title
;
 A \m9-Iodide in a Tricapped Trigonal-Prismatic Geometry
;
_journal_name_full 'Inorganic Chemistry'
_journal_page_first 7439
_journal_page_last 7441
_journal_paper_doi 10.1021/ic3007475
_journal_volume 51
_journal_year 2012
_chemical_formula_sum 'C36 H84 Ag11 F6 I4 O12 P7 S12'
_chemical_formula_weight 3118.71
_chemical_name_systematic
; 
 ? 
;
_space_group_IT_number 57
_symmetry_cell_setting orthorhombic
_symmetry_space_group_name_Hall '-P 2c 2b'
_symmetry_space_group_name_H-M 'P b c m'
_atom_sites_solution_hydrogens geom
_atom_sites_solution_primary direct
_atom_sites_solution_secondary difmap
_audit_creation_method SHELXL-97
_cell_angle_alpha 90.00
_cell_angle_beta 90.00
_cell_angle_gamma 90.00
_cell_formula_units_Z 4
_cell_length_a 13.2137(8)
_cell_length_b 20.9757(11)
_cell_length_c 33.2416(18)
_cell_measurement_reflns_used 9855
_cell_measurement_temperature 296(2)
_cell_measurement_theta_max 21.90
_cell_measurement_theta_min 2.20
_cell_volume 9213.5(9)
_computing_cell_refinement 'Bruker SAINT'
_computing_data_collection 'Bruker APEX2'
_computing_data_reduction 'Bruker SAINT'
_computing_molecular_graphics 'Bruker SHELXTL'
_computing_publication_material 'Bruker SHELXTL'
_computing_structure_refinement 'SHELXL-97 (Sheldrick, 2008)'
_computing_structure_solution 'SHELXS-97 (Sheldrick, 2008)'
_diffrn_ambient_temperature 296(2)
_diffrn_measured_fraction_theta_full 0.997
_diffrn_measured_fraction_theta_max 0.997
_diffrn_measurement_device_type 'Bruker APEX-II CCD'
_diffrn_measurement_method '\f and \w scans'
_diffrn_radiation_monochromator graphite
_diffrn_radiation_source 'fine-focus sealed tube'
_diffrn_radiation_type MoK\a
_diffrn_radiation_wavelength 0.71073
_diffrn_reflns_av_R_equivalents 0.0578
_diffrn_reflns_av_sigmaI/netI 0.0375
_diffrn_reflns_limit_h_max 15
_diffrn_reflns_limit_h_min -15
_diffrn_reflns_limit_k_max 24
_diffrn_reflns_limit_k_min -24
_diffrn_reflns_limit_l_max 38
_diffrn_reflns_limit_l_min -38
_diffrn_reflns_number 78050
_diffrn_reflns_theta_full 25.00
_diffrn_reflns_theta_max 25.00
_diffrn_reflns_theta_min 1.23
_exptl_absorpt_coefficient_mu 4.068
_exptl_absorpt_correction_T_max 0.7638
_exptl_absorpt_correction_T_min 0.4681
_exptl_absorpt_correction_type multi-scan
_exptl_absorpt_process_details SADABS
_exptl_crystal_colour colourless
_exptl_crystal_density_diffrn 2.248
_exptl_crystal_description rod
_exptl_crystal_F_000 5904
_exptl_crystal_size_max 0.22
_exptl_crystal_size_mid 0.08
_exptl_crystal_size_min 0.07
_refine_diff_density_max 2.555
_refine_diff_density_min -1.870
_refine_diff_density_rms 0.700
_refine_ls_extinction_method none
_refine_ls_goodness_of_fit_ref 1.168
_refine_ls_hydrogen_treatment constr
_refine_ls_matrix_type full
_refine_ls_number_parameters 419
_refine_ls_number_reflns 8260
_refine_ls_number_restraints 0
_refine_ls_restrained_S_all 1.168
_refine_ls_R_factor_all 0.1026
_refine_ls_R_factor_gt 0.0644
_refine_ls_shift/su_max 0.001
_refine_ls_shift/su_mean 0.000
_refine_ls_structure_factor_coef Fsqd
_refine_ls_weighting_details 'calc w=1/[\s^2^(Fo^2^)+(0.0706P)^2^+153.1711P] where P=(Fo^2^+2Fc^2^)/3'
_refine_ls_weighting_scheme calc
_refine_ls_wR_factor_gt 0.1945
_refine_ls_wR_factor_ref 0.2229
_reflns_number_gt 5548
_reflns_number_total 8260
_reflns_threshold_expression >2sigma(I)
_cod_data_source_file ic3007475_si_001_1.cif
_cod_data_source_block 1
_cod_database_code 4329716

loop_
_symmetry_equiv_pos_as_xyz
'x, y, z'
'-x, -y, z+1/2'
'-x, y+1/2, -z+1/2'
'x, -y+1/2, -z'
'-x, -y, -z'
'x, y, -z-1/2'
'x, -y-1/2, z-1/2'
'-x, y-1/2, z'

loop_
_atom_site_label
_atom_site_type_symbol
_atom_site_fract_x
_atom_site_fract_y
_atom_site_fract_z
_atom_site_U_iso_or_equiv
_atom_site_adp_type
_atom_site_occupancy
_atom_site_symmetry_multiplicity
_atom_site_calc_flag
_atom_site_refinement_flags
Ag1 Ag 0.28674(15) 0.72439(10) 0.2500 0.0787(6) Uani 1 2 d S
Ag2 Ag 0.18481(13) 0.84156(7) 0.30360(5) 0.0874(5) Uani 1 1 d .
Ag3 Ag 0.51453(11) 0.77105(8) 0.30099(5) 0.0885(5) Uani 1 1 d .
Ag4 Ag 0.39040(11) 0.86526(7) 0.35831(5) 0.0850(5) Uani 1 1 d .
Ag5 Ag 0.45186(12) 0.99150(9) 0.30710(5) 0.0966(5) Uani 1 1 d .
Ag6 Ag 0.25756(15) 0.99755(10) 0.2500 0.0760(5) Uani 1 2 d S
Ag7 Ag 0.62754(15) 0.89109(10) 0.2500 0.0738(5) Uani 1 2 d S
C1 C 0.1853(15) 0.5917(9) 0.1552(7) 0.090(6) Uani 1 1 d .
H1 H 0.2549 0.5757 0.1535 0.109 Uiso 1 1 calc R
C2 C 0.146(2) 0.5786(12) 0.1953(7) 0.126(9) Uani 1 1 d .
H2A H 0.0857 0.6029 0.1997 0.189 Uiso 1 1 calc R
H2B H 0.1960 0.5903 0.2150 0.189 Uiso 1 1 calc R
H2C H 0.1312 0.5340 0.1977 0.189 Uiso 1 1 calc R
C3 C 0.127(2) 0.5672(13) 0.1202(8) 0.144(11) Uani 1 1 d .
H3A H 0.1399 0.5224 0.1171 0.216 Uiso 1 1 calc R
H3B H 0.1479 0.5893 0.0963 0.216 Uiso 1 1 calc R
H3C H 0.0562 0.5739 0.1246 0.216 Uiso 1 1 calc R
C4 C 0.4253(16) 0.6844(10) 0.0867(7) 0.099(6) Uani 1 1 d .
H4 H 0.4651 0.7118 0.1046 0.118 Uiso 1 1 calc R
C5 C 0.415(3) 0.715(2) 0.0477(8) 0.24(2) Uani 1 1 d .
H5A H 0.3683 0.7502 0.0499 0.366 Uiso 1 1 calc R
H5B H 0.3890 0.6848 0.0285 0.366 Uiso 1 1 calc R
H5C H 0.4793 0.7305 0.0389 0.366 Uiso 1 1 calc R
C6 C 0.478(2) 0.6217(14) 0.0816(11) 0.173(14) Uani 1 1 d .
H6A H 0.4858 0.6017 0.1074 0.260 Uiso 1 1 calc R
H6B H 0.5432 0.6285 0.0697 0.260 Uiso 1 1 calc R
H6C H 0.4382 0.5947 0.0644 0.260 Uiso 1 1 calc R
C7 C 0.831(2) 0.8545(13) 0.1528(9) 0.125(9) Uani 1 1 d .
H7 H 0.7942 0.8156 0.1603 0.151 Uiso 1 1 calc R
C8 C 0.8813(16) 0.8746(17) 0.1892(9) 0.158(14) Uani 1 1 d .
H8A H 0.8918 0.9199 0.1884 0.237 Uiso 1 1 calc R
H8B H 0.9454 0.8534 0.1913 0.237 Uiso 1 1 calc R
H8C H 0.8402 0.8640 0.2120 0.237 Uiso 1 1 calc R
C9 C 0.907(2) 0.8335(12) 0.1231(11) 0.176(15) Uani 1 1 d .
H9A H 0.9063 0.7878 0.1211 0.264 Uiso 1 1 calc R
H9B H 0.9733 0.8472 0.1317 0.264 Uiso 1 1 calc R
H9C H 0.8924 0.8518 0.0973 0.264 Uiso 1 1 calc R
C10 C 0.6383(18) 0.9256(11) 0.0611(5) 0.099(7) Uani 1 1 d .
H10 H 0.6555 0.8802 0.0619 0.118 Uiso 1 1 calc R
C11 C 0.541(2) 0.9327(12) 0.0425(6) 0.141(11) Uani 1 1 d .
H11A H 0.5499 0.9387 0.0140 0.212 Uiso 1 1 calc R
H11B H 0.5072 0.9690 0.0536 0.212 Uiso 1 1 calc R
H11C H 0.5016 0.8951 0.0472 0.212 Uiso 1 1 calc R
C12 C 0.726(3) 0.9615(16) 0.0428(7) 0.184(16) Uani 1 1 d .
H12A H 0.7541 0.9368 0.0213 0.275 Uiso 1 1 calc R
H12B H 0.7761 0.9691 0.0629 0.275 Uiso 1 1 calc R
H12C H 0.7018 1.0015 0.0324 0.275 Uiso 1 1 calc R
C13 C 0.2189(17) 1.1195(11) 0.1541(9) 0.123(9) Uani 1 1 d .
H13 H 0.2761 1.1062 0.1709 0.148 Uiso 1 1 calc R
C14 C 0.257(3) 1.1594(15) 0.1213(14) 0.27(3) Uani 1 1 d .
H14A H 0.2179 1.1514 0.0974 0.412 Uiso 1 1 calc R
H14B H 0.3266 1.1495 0.1163 0.412 Uiso 1 1 calc R
H14C H 0.2506 1.2035 0.1286 0.412 Uiso 1 1 calc R
C15 C 0.141(3) 1.1492(13) 0.1798(12) 0.207(19) Uani 1 1 d .
H15A H 0.1656 1.1896 0.1894 0.311 Uiso 1 1 calc R
H15B H 0.1277 1.1218 0.2024 0.311 Uiso 1 1 calc R
H15C H 0.0805 1.1553 0.1646 0.311 Uiso 1 1 calc R
C16 C 0.1566(18) 0.9637(13) 0.0645(6) 0.104(7) Uani 1 1 d .
H16 H 0.2122 0.9943 0.0619 0.125 Uiso 1 1 calc R
C17 C 0.066(3) 0.996(3) 0.0498(9) 0.30(4) Uani 1 1 d .
H17A H 0.0835 1.0210 0.0264 0.454 Uiso 1 1 calc R
H17B H 0.0408 1.0241 0.0703 0.454 Uiso 1 1 calc R
H17C H 0.0158 0.9655 0.0428 0.454 Uiso 1 1 calc R
C18 C 0.186(4) 0.912(2) 0.0455(8) 0.30(3) Uani 1 1 d .
H18A H 0.1411 0.9031 0.0236 0.363 Uiso 1 1 calc R
H18B H 0.1862 0.8763 0.0638 0.363 Uiso 1 1 calc R
H18C H 0.2536 0.9179 0.0352 0.363 Uiso 1 1 calc R
I1 I 0.38617(10) 0.86858(7) 0.2500 0.0566(4) Uani 1 2 d S
I2 I 0.41374(13) 1.08434(7) 0.2500 0.0743(5) Uani 1 2 d S
I3 I 0.08536(12) 0.76125(8) 0.2500 0.0721(4) Uani 1 2 d S
I4 I 0.68147(11) 0.76365(7) 0.2500 0.0636(4) Uani 1 2 d S
O1 O 0.1872(8) 0.6643(5) 0.1515(3) 0.069(3) Uani 1 1 d .
O2 O 0.3294(9) 0.6704(6) 0.1049(3) 0.081(3) Uani 1 1 d .
O3 O 0.7638(10) 0.8899(10) 0.1347(5) 0.131(7) Uani 1 1 d .
O4 O 0.6300(11) 0.9497(6) 0.1035(3) 0.087(4) Uani 1 1 d .
O5 O 0.1716(9) 1.0615(5) 0.1354(4) 0.079(3) Uani 1 1 d .
O6 O 0.1408(10) 0.9552(6) 0.1079(4) 0.087(4) Uani 1 1 d .
P1 P 0.2878(3) 0.7030(2) 0.14379(13) 0.0625(10) Uani 1 1 d .
P2 P 0.6509(3) 0.9048(2) 0.13994(13) 0.0651(11) Uani 1 1 d .
P3 P 0.2016(3) 0.9914(2) 0.14129(13) 0.0636(11) Uani 1 1 d .
S1 S 0.2432(3) 0.7916(2) 0.36776(13) 0.0687(11) Uani 1 1 d .
S2 S 0.3845(3) 0.68510(19) 0.18988(12) 0.0611(10) Uani 1 1 d .
S3 S 0.5678(3) 0.8261(2) 0.36566(13) 0.0694(11) Uani 1 1 d .
S4 S 0.6338(3) 0.96131(19) 0.18822(12) 0.0597(9) Uani 1 1 d .
S5 S 0.3503(3) 0.9816(2) 0.36993(14) 0.0713(11) Uani 1 1 d .
S6 S 0.1442(3) 0.95895(19) 0.19319(12) 0.0604(10) Uani 1 1 d .
P4 P 0.7293(14) 0.7500 0.0000 0.181(7) Uani 1 2 d S
F1 F 0.659(3) 0.807(2) -0.0023(15) 0.44(4) Uani 1 1 d .
F2 F 0.808(3) 0.7996(18) -0.007(2) 0.40(3) Uani 1 1 d .
F3 F 0.735(5) 0.7640(18) 0.0407(9) 0.43(4) Uani 1 1 d .

loop_
_atom_site_aniso_label
_atom_site_aniso_U_11
_atom_site_aniso_U_22
_atom_site_aniso_U_33
_atom_site_aniso_U_23
_atom_site_aniso_U_13
_atom_site_aniso_U_12
Ag1 0.0778(12) 0.0853(14) 0.0729(12) 0.000 0.000 0.0050(10)
Ag2 0.0930(10) 0.0662(9) 0.1029(11) -0.0096(8) -0.0077(8) 0.0022(8)
Ag3 0.0753(9) 0.0981(11) 0.0922(10) -0.0132(8) 0.0143(8) -0.0172(8)
Ag4 0.0711(8) 0.0698(9) 0.1143(12) -0.0078(8) 0.0042(8) -0.0036(7)
Ag5 0.0728(9) 0.1067(12) 0.1104(12) 0.0263(10) 0.0033(9) 0.0120(8)
Ag6 0.0747(12) 0.0774(12) 0.0758(12) 0.000 0.000 -0.0133(10)
Ag7 0.0833(12) 0.0703(12) 0.0676(11) 0.000 0.000 0.0018(10)
C1 0.076(12) 0.075(12) 0.121(17) -0.004(12) -0.017(12) -0.011(10)
C2 0.15(2) 0.094(17) 0.13(2) 0.022(15) 0.028(17) -0.023(16)
C3 0.16(3) 0.11(2) 0.16(2) -0.066(19) -0.02(2) -0.011(18)
C4 0.083(13) 0.089(14) 0.123(18) -0.010(13) 0.016(13) -0.024(11)
C5 0.19(3) 0.44(7) 0.10(2) 0.14(3) 0.05(2) 0.09(4)
C6 0.16(3) 0.14(3) 0.22(3) -0.01(2) 0.06(3) 0.06(2)
C7 0.096(18) 0.13(2) 0.15(2) 0.007(18) 0.014(18) 0.025(16)
C8 0.053(12) 0.26(4) 0.16(3) 0.05(3) -0.020(15) -0.015(18)
C9 0.12(2) 0.092(18) 0.31(5) 0.01(2) 0.07(3) 0.035(16)
C10 0.132(18) 0.108(16) 0.056(11) -0.019(11) 0.011(12) -0.040(14)
C11 0.24(3) 0.114(19) 0.073(15) -0.016(14) -0.046(19) 0.02(2)
C12 0.27(4) 0.21(3) 0.074(16) -0.011(19) 0.07(2) -0.08(3)
C13 0.080(14) 0.095(17) 0.19(3) 0.020(18) -0.052(16) -0.012(13)
C14 0.27(5) 0.11(2) 0.44(7) 0.13(4) 0.15(5) -0.01(3)
C15 0.22(4) 0.10(2) 0.31(5) -0.12(3) 0.04(4) -0.03(2)
C16 0.116(17) 0.14(2) 0.056(12) -0.005(13) -0.011(11) 0.004(15)
C17 0.17(3) 0.66(11) 0.081(19) 0.01(4) -0.02(2) 0.19(5)
C18 0.58(10) 0.27(5) 0.060(19) -0.06(3) 0.06(3) -0.08(6)
I1 0.0496(7) 0.0522(8) 0.0681(9) 0.000 0.000 0.0002(6)
I2 0.0800(10) 0.0509(8) 0.0919(12) 0.000 0.000 -0.0062(7)
I3 0.0614(9) 0.0675(10) 0.0874(11) 0.000 0.000 -0.0053(7)
I4 0.0605(8) 0.0574(8) 0.0728(10) 0.000 0.000 0.0050(7)
O1 0.066(6) 0.046(6) 0.094(8) -0.002(5) -0.007(6) -0.005(5)
O2 0.083(8) 0.091(9) 0.069(7) -0.008(6) 0.001(6) 0.009(7)
O3 0.062(8) 0.208(19) 0.124(12) -0.058(12) -0.010(8) 0.040(10)
O4 0.124(11) 0.077(8) 0.060(7) 0.001(6) 0.006(7) -0.026(7)
O5 0.083(8) 0.044(6) 0.109(9) 0.009(6) -0.011(7) 0.004(5)
O6 0.088(8) 0.102(9) 0.070(8) 0.001(7) -0.012(6) -0.019(7)
P1 0.067(2) 0.059(2) 0.061(3) -0.005(2) -0.010(2) 0.0044(19)
P2 0.049(2) 0.088(3) 0.058(2) -0.002(2) 0.0017(18) -0.006(2)
P3 0.065(2) 0.061(2) 0.064(3) 0.010(2) -0.007(2) 0.003(2)
S1 0.073(3) 0.056(2) 0.076(3) -0.007(2) 0.019(2) 0.0007(19)
S2 0.064(2) 0.054(2) 0.065(2) 0.0031(18) -0.0072(19) 0.0013(18)
S3 0.075(3) 0.060(2) 0.073(3) 0.003(2) -0.007(2) -0.001(2)
S4 0.063(2) 0.053(2) 0.063(2) 0.0014(18) -0.0013(18) -0.0062(17)
S5 0.064(2) 0.063(2) 0.086(3) -0.014(2) -0.004(2) 0.001(2)
S6 0.058(2) 0.054(2) 0.068(2) 0.0076(19) -0.0006(18) -0.0022(18)
P4 0.173(14) 0.237(19) 0.132(11) -0.081(12) 0.000 0.000
F1 0.34(4) 0.45(6) 0.54(7) -0.35(6) -0.24(4) 0.23(4)
F2 0.26(3) 0.27(4) 0.67(10) -0.03(6) 0.02(5) -0.09(3)
F3 0.89(11) 0.23(3) 0.17(2) -0.07(2) -0.16(4) 0.14(5)

loop_
_atom_type_symbol
_atom_type_description
_atom_type_scat_dispersion_real
_atom_type_scat_dispersion_imag
_atom_type_scat_source
C C 0.0033 0.0016 'International Tables Vol C Tables 4.2.6.8 and 6.1.1.4'
H H 0.0000 0.0000 'International Tables Vol C Tables 4.2.6.8 and 6.1.1.4'
O O 0.0106 0.0060 'International Tables Vol C Tables 4.2.6.8 and 6.1.1.4'
F F 0.0171 0.0103 'International Tables Vol C Tables 4.2.6.8 and 6.1.1.4'
P P 0.1023 0.0942 'International Tables Vol C Tables 4.2.6.8 and 6.1.1.4'
S S 0.1246 0.1234 'International Tables Vol C Tables 4.2.6.8 and 6.1.1.4'
Ag Ag -0.8971 1.1015 'International Tables Vol C Tables 4.2.6.8 and 6.1.1.4'
I I -0.4742 1.8119 'International Tables Vol C Tables 4.2.6.8 and 6.1.1.4'

loop_
_geom_angle_atom_site_label_1
_geom_angle_atom_site_label_2
_geom_angle_atom_site_label_3
_geom_angle
_geom_angle_site_symmetry_1
_geom_angle_site_symmetry_3
S2 Ag1 S2 105.04(19) . 6_556
S2 Ag1 I3 125.73(10) . .
S2 Ag1 I3 125.72(10) 6_556 .
S2 Ag1 Ag2 91.40(10) . 6_556
S2 Ag1 Ag2 151.16(12) 6_556 6_556
I3 Ag1 Ag2 53.42(5) . 6_556
S2 Ag1 Ag2 151.16(12) . .
S2 Ag1 Ag2 91.40(10) 6_556 .
I3 Ag1 Ag2 53.42(5) . .
Ag2 Ag1 Ag2 64.89(7) 6_556 .
S1 Ag2 S6 116.05(14) . 6_556
S1 Ag2 I3 116.00(11) . .
S6 Ag2 I3 121.19(11) 6_556 .
S1 Ag2 I1 106.74(11) . .
S6 Ag2 I1 91.55(11) 6_556 .
I3 Ag2 I1 98.11(5) . .
S1 Ag2 Ag4 48.69(11) . .
S6 Ag2 Ag4 90.26(10) 6_556 .
I3 Ag2 Ag4 146.24(7) . .
I1 Ag2 Ag4 66.61(4) . .
S1 Ag2 Ag1 91.26(10) . .
S6 Ag2 Ag1 146.24(12) 6_556 .
I3 Ag2 Ag1 53.12(5) . .
I1 Ag2 Ag1 60.21(5) . .
Ag4 Ag2 Ag1 94.20(6) . .
S2 Ag3 S3 114.46(15) 6_556 .
S2 Ag3 I4 125.15(11) 6_556 .
S3 Ag3 I4 108.71(12) . .
S2 Ag3 I1 99.38(11) 6_556 .
S3 Ag3 I1 108.03(11) . .
I4 Ag3 I1 97.76(6) . .
S2 Ag3 Ag4 91.19(10) 6_556 .
S3 Ag3 Ag4 49.98(11) . .
I4 Ag3 Ag4 143.42(7) . .
I1 Ag3 Ag4 69.11(5) . .
S3 Ag4 S1 120.92(15) . .
S3 Ag4 S5 119.99(15) . .
S1 Ag4 S5 114.47(15) . .
S3 Ag4 Ag3 51.18(11) . .
S1 Ag4 Ag3 95.25(10) . .
S5 Ag4 Ag3 142.69(13) . .
S3 Ag4 Ag5 94.86(11) . .
S1 Ag4 Ag5 139.69(13) . .
S5 Ag4 Ag5 49.14(12) . .
Ag3 Ag4 Ag5 93.62(6) . .
S3 Ag4 Ag2 140.88(12) . .
S1 Ag4 Ag2 48.56(11) . .
S5 Ag4 Ag2 93.27(11) . .
Ag3 Ag4 Ag2 90.04(6) . .
Ag5 Ag4 Ag2 92.27(6) . .
S4 Ag5 S5 116.50(15) 6_556 .
S4 Ag5 I2 113.43(11) 6_556 .
S5 Ag5 I2 122.42(12) . .
S4 Ag5 Ag6 145.35(12) 6_556 .
S5 Ag5 Ag6 93.93(11) . .
I2 Ag5 Ag6 54.41(5) . .
S4 Ag5 Ag4 90.07(10) 6_556 .
S5 Ag5 Ag4 50.10(11) . .
I2 Ag5 Ag4 152.55(8) . .
Ag6 Ag5 Ag4 98.20(6) . .
S6 Ag6 S6 95.94(19) . 6_556
S6 Ag6 I2 130.71(10) . .
S6 Ag6 I2 130.71(10) 6_556 .
S6 Ag6 I1 92.50(11) . .
S6 Ag6 I1 92.50(11) 6_556 .
I2 Ag6 I1 99.28(7) . .
S6 Ag6 Ag5 154.39(13) . .
S6 Ag6 Ag5 91.11(10) 6_556 .
I2 Ag6 Ag5 54.81(5) . .
I1 Ag6 Ag5 62.55(5) . .
S6 Ag6 Ag5 91.11(10) . 6_556
S6 Ag6 Ag5 154.39(13) 6_556 6_556
I2 Ag6 Ag5 54.81(5) . 6_556
I1 Ag6 Ag5 62.55(5) . 6_556
Ag5 Ag6 Ag5 72.88(7) . 6_556
S4 Ag7 S4 108.62(19) . 6_556
S4 Ag7 I4 123.67(10) . .
S4 Ag7 I4 123.67(10) 6_556 .
S4 Ag7 I1 96.75(10) . .
S4 Ag7 I1 96.75(10) 6_556 .
I4 Ag7 I1 96.50(7) . .
C2 C1 C3 118(2) . .
C2 C1 O1 105.6(17) . .
C3 C1 O1 106.9(18) . .
O2 C4 C5 112(2) . .
O2 C4 C6 106.1(19) . .
C5 C4 C6 109(3) . .
O3 C7 C8 122(3) . .
O3 C7 C9 109(3) . .
C8 C7 C9 109(2) . .
C11 C10 O4 107.8(19) . .
C11 C10 C12 117(2) . .
O4 C10 C12 105.6(17) . .
C14 C13 C15 115(3) . .
C14 C13 O5 107(3) . .
C15 C13 O5 107.0(19) . .
C18 C16 C17 118(3) . .
C18 C16 O6 114(2) . .
C17 C16 O6 106(2) . .
Ag3 I1 Ag3 65.07(6) . 6_556
Ag3 I1 Ag6 146.70(3) . .
Ag3 I1 Ag6 146.70(3) 6_556 .
Ag3 I1 Ag7 64.07(5) . .
Ag3 I1 Ag7 64.07(5) 6_556 .
Ag6 I1 Ag7 113.71(6) . .
Ag3 I1 Ag2 128.45(6) . 6_556
Ag3 I1 Ag2 91.86(4) 6_556 6_556
Ag6 I1 Ag2 73.28(5) . 6_556
Ag7 I1 Ag2 146.61(3) . 6_556
Ag3 I1 Ag2 91.86(4) . .
Ag3 I1 Ag2 128.45(6) 6_556 .
Ag6 I1 Ag2 73.28(5) . .
Ag7 I1 Ag2 146.60(3) . .
Ag2 I1 Ag2 66.44(6) 6_556 .
Ag6 I2 Ag5 70.78(6) . .
Ag6 I2 Ag5 70.78(6) . 6_556
Ag5 I2 Ag5 86.68(9) . 6_556
Ag1 I3 Ag2 73.46(6) . 6_556
Ag1 I3 Ag2 73.46(6) . .
Ag2 I3 Ag2 79.65(8) 6_556 .
Ag7 I4 Ag3 75.06(6) . .
Ag7 I4 Ag3 75.06(6) . 6_556
Ag3 I4 Ag3 74.94(8) . 6_556
C1 O1 P1 122.7(11) . .
C4 O2 P1 124.8(13) . .
C7 O3 P2 136(2) . .
C10 O4 P2 121.0(13) . .
C13 O5 P3 128.1(12) . .
C16 O6 P3 124.4(13) . .
O2 P1 O1 101.8(7) . .
O2 P1 S1 110.7(5) . 6_556
O1 P1 S1 105.2(4) . 6_556
O2 P1 S2 108.8(5) . .
O1 P1 S2 108.2(5) . .
S1 P1 S2 120.4(3) 6_556 .
O3 P2 O4 101.9(9) . .
O3 P2 S3 110.8(8) . 6_556
O4 P2 S3 109.3(5) . 6_556
O3 P2 S4 108.8(6) . .
O4 P2 S4 104.2(5) . .
S3 P2 S4 120.1(3) 6_556 .
O5 P3 O6 104.0(7) . .
O5 P3 S6 109.8(6) . .
O6 P3 S6 104.6(5) . .
O5 P3 S5 109.0(5) . 6_556
O6 P3 S5 108.7(6) . 6_556
S6 P3 S5 119.6(3) . 6_556
P1 S1 Ag2 108.6(2) 6_556 .
P1 S1 Ag4 108.8(2) 6_556 .
Ag2 S1 Ag4 82.75(14) . .
P1 S2 Ag3 112.9(2) . 6_556
P1 S2 Ag1 102.4(2) . .
Ag3 S2 Ag1 91.16(15) 6_556 .
P2 S3 Ag4 103.6(2) 6_556 .
P2 S3 Ag3 116.8(2) 6_556 .
Ag4 S3 Ag3 78.83(14) . .
P2 S4 Ag5 108.0(2) . 6_556
P2 S4 Ag7 108.0(2) . .
Ag5 S4 Ag7 93.78(15) 6_556 .
P3 S5 Ag5 111.2(2) 6_556 .
P3 S5 Ag4 106.0(2) 6_556 .
Ag5 S5 Ag4 80.76(14) . .
P3 S6 Ag2 106.7(2) . 6_556
P3 S6 Ag6 108.0(2) . .
Ag2 S6 Ag6 98.87(15) 6_556 .
F3 P4 F3 174(6) . 4_565
F3 P4 F2 88(3) . .
F3 P4 F2 88(4) 4_565 .
F3 P4 F2 88(4) . 4_565
F3 P4 F2 88(3) 4_565 4_565
F2 P4 F2 92(4) . 4_565
F3 P4 F1 99(4) . 4_565
F3 P4 F1 85(2) 4_565 4_565
F2 P4 F1 171(3) . 4_565
F2 P4 F1 83(2) 4_565 4_565
F3 P4 F1 85(2) . .
F3 P4 F1 99(4) 4_565 .
F2 P4 F1 83(2) . .
F2 P4 F1 171(3) 4_565 .
F1 P4 F1 104(4) 4_565 .

loop_
_geom_bond_atom_site_label_1
_geom_bond_atom_site_label_2
_geom_bond_distance
_geom_bond_site_symmetry_2
Ag1 S2 2.518(4) .
Ag1 S2 2.518(4) 6_556
Ag1 I3 2.771(3) .
Ag1 Ag2 3.321(2) 6_556
Ag1 Ag2 3.321(2) .
Ag2 S1 2.499(5) .
Ag2 S6 2.522(4) 6_556
Ag2 I3 2.7820(19) .
Ag2 I1 3.252(2) .
Ag2 Ag4 3.307(2) .
Ag3 S2 2.509(4) 6_556
Ag3 S3 2.540(5) .
Ag3 I4 2.7863(19) .
Ag3 I1 3.152(2) .
Ag3 Ag4 3.198(2) .
Ag4 S3 2.496(5) .
Ag4 S1 2.504(5) .
Ag4 S5 2.527(4) .
Ag4 Ag5 3.251(2) .
Ag5 S4 2.491(4) 6_556
Ag5 S5 2.491(5) .
Ag5 I2 2.7655(19) .
Ag5 Ag6 3.195(2) .
Ag6 S6 2.542(4) .
Ag6 S6 2.543(4) 6_556
Ag6 I2 2.752(2) .
Ag6 I1 3.195(3) .
Ag6 Ag5 3.195(2) 6_556
Ag7 S4 2.529(4) .
Ag7 S4 2.529(4) 6_556
Ag7 I4 2.767(2) .
Ag7 I1 3.224(2) .
C1 C2 1.46(3) .
C1 C3 1.49(3) .
C1 O1 1.53(2) .
C4 O2 1.44(2) .
C4 C5 1.45(3) .
C4 C6 1.50(3) .
C7 O3 1.30(3) .
C7 C8 1.45(4) .
C7 C9 1.48(3) .
C10 C11 1.43(3) .
C10 O4 1.50(2) .
C10 C12 1.50(3) .
C13 C14 1.46(4) .
C13 C15 1.47(4) .
C13 O5 1.50(3) .
C16 C18 1.32(4) .
C16 C17 1.46(4) .
C16 O6 1.47(2) .
I1 Ag3 3.152(2) 6_556
I1 Ag2 3.252(2) 6_556
I2 Ag5 2.7656(19) 6_556
I3 Ag2 2.7819(19) 6_556
I4 Ag3 2.7864(19) 6_556
O1 P1 1.579(11) .
O2 P1 1.562(12) .
O3 P2 1.535(13) .
O4 P2 1.557(13) .
O5 P3 1.535(11) .
O6 P3 1.566(12) .
P1 S1 1.986(6) 6_556
P1 S2 2.030(6) .
P2 S3 1.992(6) 6_556
P2 S4 2.007(6) .
P3 S6 2.003(6) .
P3 S5 2.011(6) 6_556
S1 P1 1.986(6) 6_556
S2 Ag3 2.509(4) 6_556
S3 P2 1.992(6) 6_556
S4 Ag5 2.491(4) 6_556
S5 P3 2.011(6) 6_556
S6 Ag2 2.522(4) 6_556
P4 F3 1.39(3) .
P4 F3 1.39(3) 4_565
P4 F2 1.48(3) .
P4 F2 1.48(3) 4_565
P4 F1 1.52(3) 4_565
P4 F1 1.52(3) .
